data_4038329
loop_
_publ_author_name
'Schnitzer, Tobias'
'Wennemers, Helma'

_publ_section_title
;
 Deactivation of Secondary Amine Catalysts via Aldol Reaction-Amine
 Catalysis under Solvent-Free Conditions.
;
_journal_name_full 'The Journal of organic chemistry'
_journal_paper_doi 10.1021/acs.joc.0c00665
_journal_year 2020
_chemical_absolute_configuration ad
_chemical_formula_moiety 'C12 H15 N O3'
_chemical_formula_sum 'C12 H15 N O3'
_chemical_formula_weight 221.25
_space_group_crystal_system orthorhombic
_space_group_IT_number 19
_space_group_name_Hall 'P 2ac 2ab'
_space_group_name_H-M_alt 'P 21 21 21'
_atom_sites_solution_hydrogens geom
_atom_sites_solution_primary dual
_audit_creation_date 2017-10-03
_audit_creation_method
;
Olex2 1.2
(compiled 2017.08.10 svn.r3458 for OlexSys, GUI svn.r5381)
;
_cell_angle_alpha 90
_cell_angle_beta 90
_cell_angle_gamma 90
_cell_formula_units_Z 4
_cell_length_a 5.47770(10)
_cell_length_b 8.3194(2)
_cell_length_c 25.6879(5)
_cell_measurement_reflns_used 5578
_cell_measurement_temperature 100.0(1)
_cell_measurement_theta_max 79.3380
_cell_measurement_theta_min 5.5760
_cell_volume 1170.63(4)
_computing_cell_refinement 'CrysAlisPro 1.171.39.31d (Rigaku OD, 2017)'
_computing_data_collection 'CrysAlisPro 1.171.39.31d (Rigaku OD, 2017)'
_computing_data_reduction 'CrysAlisPro 1.171.39.31d (Rigaku OD, 2017)'
_computing_molecular_graphics 'Olex2 (Dolomanov et al., 2009)'
_computing_publication_material 'Olex2 (Dolomanov et al., 2009)'
_computing_structure_refinement 'ShelXL (Sheldrick, 2015)'
_computing_structure_solution 'ShelXT (Sheldrick, 2015)'
_diffrn_ambient_environment N~2~
_diffrn_ambient_temperature 100.0(1)
_diffrn_detector 'CCD plate'
_diffrn_detector_type 'Pilatus 300K'
_diffrn_measured_fraction_theta_full 1.000
_diffrn_measured_fraction_theta_max 1.000
_diffrn_measurement_details
;
List of Runs (angles in degrees, time in seconds):

  # Type    Start    End  Width  t~exp~   \w     \q     \k     \f   Frames
--------------------------------------------------------------------------
  1  \w   -116.00 -78.00   0.50    0.10    --  -49.37 -77.00 -30.00   76
  2  \w    -65.00  22.00   0.50    0.10    --  -49.37  57.00  90.00  174
  3  \w    -26.00  49.00   0.50    0.10    --   49.37 -38.00 150.00  150
  4  \w    -83.00   6.00   0.50    0.30    --  -70.00  38.00-150.00  178
  5  \w     94.00 123.00   0.50    0.30    --  110.00 -19.00  30.00   58
  6  \w     38.00  84.00   0.50    0.30    --  110.00 -57.00 -60.00   92
  7  \w     94.00 123.00   0.50    0.30    --  110.00 -19.00 -30.00   58
  8  \w     94.00 123.00   0.50    0.30    --  110.00 -19.00   0.00   58
  9  \w     94.00 123.00   0.50    0.30    --  110.00 -19.00-120.00   58
 10  \w     38.00  84.00   0.50    0.30    --  110.00 -57.00-180.00   92
 11  \w     40.00 110.00   0.50    0.30    --  110.00 -99.00 150.00  140
 12  \w     40.00 110.00   0.50    0.30    --  110.00 -99.00-150.00  140
 13  \w     94.00 123.00   0.50    0.30    --  110.00 -19.00-150.00   58
 14  \w     38.00  84.00   0.50    0.30    --  110.00 -57.00 120.00   92
 15  \w     34.00 117.00   0.50    0.10    --   49.37  57.00-120.00  166
 16  \w     37.00 125.00   0.50    0.10    --   49.37  34.00 135.00  176
;
_diffrn_measurement_device 'four-circle diffractometer'
_diffrn_measurement_device_type 'XtaLAB Synergy, Dualflex, Pilatus 300K'
_diffrn_measurement_method '\w scans'
_diffrn_orient_matrix_type 'CrysAlisPro convention (1999,Acta A55,543-557)'
_diffrn_orient_matrix_UB_11 0.0679473000
_diffrn_orient_matrix_UB_12 0.1696931000
_diffrn_orient_matrix_UB_13 0.0190942000
_diffrn_orient_matrix_UB_21 0.1034650000
_diffrn_orient_matrix_UB_22 0.0402560000
_diffrn_orient_matrix_UB_23 -0.0542324000
_diffrn_orient_matrix_UB_31 -0.2525395000
_diffrn_orient_matrix_UB_32 0.0622519000
_diffrn_orient_matrix_UB_33 -0.0170556000
_diffrn_radiation_monochromator mirror
_diffrn_radiation_probe x-ray
_diffrn_radiation_type CuK\a
_diffrn_radiation_wavelength 1.54184
_diffrn_reflns_av_R_equivalents 0.0396
_diffrn_reflns_av_unetI/netI 0.0334
_diffrn_reflns_Laue_measured_fraction_full 1.000
_diffrn_reflns_Laue_measured_fraction_max 1.000
_diffrn_reflns_limit_h_max 5
_diffrn_reflns_limit_h_min -6
_diffrn_reflns_limit_k_max 9
_diffrn_reflns_limit_k_min -8
_diffrn_reflns_limit_l_max 28
_diffrn_reflns_limit_l_min -30
_diffrn_reflns_number 6939
_diffrn_reflns_point_group_measured_fraction_full 0.945
_diffrn_reflns_point_group_measured_fraction_max 0.945
_diffrn_reflns_theta_full 66.529
_diffrn_reflns_theta_max 66.529
_diffrn_reflns_theta_min 3.441
_diffrn_source 'micro-focus sealed X-ray tube'
_diffrn_source_type 'PhotonJet (Cu) X-ray Source'
_exptl_absorpt_coefficient_mu 0.743
_exptl_absorpt_correction_T_max 1.000
_exptl_absorpt_correction_T_min 0.758
_exptl_absorpt_correction_type gaussian
_exptl_absorpt_process_details
;
CrysAlisPro 1.171.39.31d (Rigaku Oxford Diffraction, 2017)
Numerical absorption correction based on gaussian integration over
			a multifaceted crystal model
Empirical absorption correction using spherical harmonics,
 implemented in SCALE3 ABSPACK scaling algorithm.
;
_exptl_crystal_colour 'clear colourless'
_exptl_crystal_colour_lustre clear
_exptl_crystal_colour_primary colourless
_exptl_crystal_density_diffrn 1.255
_exptl_crystal_description block
_exptl_crystal_F_000 472
_exptl_crystal_size_max 0.146
_exptl_crystal_size_mid 0.089
_exptl_crystal_size_min 0.08
_refine_diff_density_max 0.121
_refine_diff_density_min -0.194
_refine_diff_density_rms 0.041
_refine_ls_abs_structure_details
;
 Flack x determined using 646 quotients [(I+)-(I-)]/[(I+)+(I-)]
 (Parsons, Flack and Wagner, Acta Cryst. B69 (2013) 249-259).
;
_refine_ls_abs_structure_Flack 0.08(17)
_refine_ls_extinction_method none
_refine_ls_goodness_of_fit_ref 1.077
_refine_ls_hydrogen_treatment constr
_refine_ls_matrix_type full
_refine_ls_number_parameters 146
_refine_ls_number_reflns 1953
_refine_ls_number_restraints 0
_refine_ls_restrained_S_all 1.077
_refine_ls_R_factor_all 0.0352
_refine_ls_R_factor_gt 0.0335
_refine_ls_shift/su_max 0.000
_refine_ls_shift/su_mean 0.000
_refine_ls_structure_factor_coef Fsqd
_refine_ls_weighting_details 'w=1/[\s^2^(Fo^2^)+(0.0447P)^2^+0.1222P] where P=(Fo^2^+2Fc^2^)/3'
_refine_ls_weighting_scheme calc
_refine_ls_wR_factor_gt 0.0834
_refine_ls_wR_factor_ref 0.0844
_reflns_Friedel_coverage 0.571
_reflns_Friedel_fraction_full 0.863
_reflns_Friedel_fraction_max 0.863
_reflns_number_gt 1846
_reflns_number_total 1953
_reflns_threshold_expression 'I > 2\s(I)'
_cod_data_source_file jo0c00665_si_002.cif
_cod_data_source_block w360817_1_1
_cod_database_code 4038329
_shelx_shelxl_version_number 2016/6
_chemical_oxdiff_formula C12H15NO3
_shelx_space_group_comment
;
The symmetry employed for this shelxl refinement is uniquely defined
by the following loop, which should always be used as a source of
symmetry information in preference to the above space-group names.
They are only intended as comments.
;
_reflns_odcompleteness_completeness 99.92
_reflns_odcompleteness_iscentric 1
_reflns_odcompleteness_theta 66.97
_olex2_refinement_description
;
1. Fixed Uiso
 At 1.2 times of:
  All C(H) groups, All C(H,H) groups
 At 1.5 times of:
  All C(H,H,H) groups
2.a Ternary CH refined with riding coordinates:
 C2(H2), C5(H5)
2.b Secondary CH2 refined with riding coordinates:
 C6(H6A,H6B), C7(H7A,H7B)
2.c Aromatic/amide H refined with riding coordinates:
 C3(H3), C4(H4), C8(H8), C9(H9), C10(H10), C11(H11)
2.d Idealised Me refined as rotating group:
 C12(H12A,H12B,H12C)
;
_olex2_date_sample_data_collection 2017-10-02
_olex2_date_sample_submission 2017-10-02
_olex2_submission_original_sample_id w360817_1_1
_olex2_submission_special_instructions 'No special instructions were received'
_oxdiff_exptl_absorpt_empirical_details
;
Empirical correction (ABSPACK) includes:
- Absorption correction using spherical harmonics
- Frame scaling
- Detector area scaling
;
_oxdiff_exptl_absorpt_empirical_full_max 1.294
_oxdiff_exptl_absorpt_empirical_full_min 0.801

loop_
_space_group_symop_operation_xyz
'x, y, z'
'-x+1/2, -y, z+1/2'
'-x, y+1/2, -z+1/2'
'x+1/2, -y+1/2, -z'

loop_
_atom_site_label
_atom_site_type_symbol
_atom_site_fract_x
_atom_site_fract_y
_atom_site_fract_z
_atom_site_U_iso_or_equiv
_atom_site_adp_type
_atom_site_occupancy
_atom_site_site_symmetry_order
_atom_site_calc_flag
_atom_site_refinement_flags_posn
_atom_site_refinement_flags_adp
_atom_site_refinement_flags_occupancy
_atom_site_disorder_assembly
_atom_site_disorder_group
O1 O 0.2011(3) 0.99696(19) 0.36517(6) 0.0325(4) Uani 1 1 d . . . . .
O2 O -0.0537(3) 0.8160(2) 0.39084(8) 0.0390(5) Uani 1 1 d . . . . .
O3 O 0.7451(4) 0.5426(2) 0.49387(7) 0.0562(6) Uani 1 1 d . . . . .
N1 N 0.1542(3) 0.8669(2) 0.38480(7) 0.0234(4) Uani 1 1 d . . . . .
C1 C 0.3072(4) 0.5667(2) 0.33054(8) 0.0192(4) Uani 1 1 d . . . . .
C2 C 0.3262(4) 0.5887(2) 0.38934(8) 0.0201(4) Uani 1 1 d . . . . .
H2 H 0.173175 0.551753 0.405088 0.024 Uiso 1 1 calc R . . . .
C3 C 0.1129(4) 0.4829(3) 0.30864(8) 0.0249(5) Uani 1 1 d . . . . .
H3 H -0.004896 0.437203 0.330104 0.030 Uiso 1 1 calc R . . . .
C4 C 0.4829(4) 0.6317(3) 0.29768(8) 0.0243(5) Uani 1 1 d . . . . .
H4 H 0.615173 0.686651 0.311788 0.029 Uiso 1 1 calc R . . . .
C5 C 0.5376(4) 0.4912(3) 0.41328(7) 0.0211(4) Uani 1 1 d . . . . .
H5 H 0.690878 0.522518 0.396412 0.025 Uiso 1 1 calc R . . . .
C6 C 0.4982(4) 0.3090(3) 0.40588(9) 0.0268(5) Uani 1 1 d . . . . .
H6A H 0.350456 0.277510 0.424016 0.032 Uiso 1 1 calc R . . . .
H6B H 0.474366 0.287143 0.369140 0.032 Uiso 1 1 calc R . . . .
C7 C 0.3615(4) 0.7658(3) 0.40335(8) 0.0221(5) Uani 1 1 d . . . . .
H7A H 0.376011 0.776116 0.440831 0.026 Uiso 1 1 calc R . . . .
H7B H 0.511996 0.804305 0.387866 0.026 Uiso 1 1 calc R . . . .
C8 C 0.0936(4) 0.4668(3) 0.25495(8) 0.0279(5) Uani 1 1 d . . . . .
H8 H -0.036825 0.410433 0.240669 0.033 Uiso 1 1 calc R . . . .
C9 C 0.2674(4) 0.5343(3) 0.22277(8) 0.0276(5) Uani 1 1 d . . . . .
H9 H 0.252665 0.525111 0.186826 0.033 Uiso 1 1 calc R . . . .
C10 C 0.4634(4) 0.6157(3) 0.24409(8) 0.0279(5) Uani 1 1 d . . . . .
H10 H 0.582235 0.659707 0.222505 0.034 Uiso 1 1 calc R . . . .
C11 C 0.5573(5) 0.5224(3) 0.47072(9) 0.0344(6) Uani 1 1 d . . . . .
H11 H 0.413066 0.526392 0.489780 0.041 Uiso 1 1 calc R . . . .
C12 C 0.7090(5) 0.2074(3) 0.42565(10) 0.0365(6) Uani 1 1 d . . . . .
H12A H 0.855206 0.235573 0.407174 0.055 Uiso 1 1 calc GR . . . .
H12B H 0.673108 0.095790 0.420102 0.055 Uiso 1 1 calc GR . . . .
H12C H 0.731890 0.226699 0.462171 0.055 Uiso 1 1 calc GR . . . .

loop_
_atom_site_aniso_label
_atom_site_aniso_U_11
_atom_site_aniso_U_22
_atom_site_aniso_U_33
_atom_site_aniso_U_23
_atom_site_aniso_U_13
_atom_site_aniso_U_12
O1 0.0357(8) 0.0235(8) 0.0384(9) 0.0057(7) -0.0021(7) -0.0004(8)
O2 0.0173(7) 0.0264(8) 0.0734(13) 0.0005(9) 0.0030(8) -0.0006(7)
O3 0.0762(14) 0.0481(12) 0.0443(11) -0.0167(9) -0.0346(11) 0.0159(11)
N1 0.0201(8) 0.0210(9) 0.0290(9) -0.0056(7) -0.0004(8) 0.0006(8)
C1 0.0187(9) 0.0151(9) 0.0237(10) -0.0014(7) -0.0015(9) 0.0046(8)
C2 0.0178(9) 0.0191(10) 0.0234(10) -0.0032(8) 0.0014(8) -0.0005(8)
C3 0.0196(9) 0.0242(11) 0.0308(11) -0.0020(10) 0.0013(9) -0.0004(9)
C4 0.0234(10) 0.0215(10) 0.0280(11) -0.0009(9) -0.0010(9) -0.0007(9)
C5 0.0207(9) 0.0208(11) 0.0218(10) -0.0021(8) -0.0002(8) 0.0008(9)
C6 0.0298(11) 0.0201(11) 0.0306(11) -0.0025(9) -0.0052(9) -0.0004(10)
C7 0.0179(9) 0.0216(11) 0.0267(11) -0.0058(9) -0.0035(9) 0.0026(9)
C8 0.0241(10) 0.0293(12) 0.0302(11) -0.0067(10) -0.0065(9) 0.0007(9)
C9 0.0333(11) 0.0281(12) 0.0215(10) -0.0040(9) -0.0048(9) 0.0077(10)
C10 0.0303(11) 0.0272(12) 0.0262(11) 0.0025(9) 0.0037(10) 0.0017(10)
C11 0.0508(14) 0.0238(12) 0.0286(12) -0.0003(10) -0.0048(12) 0.0100(11)
C12 0.0444(13) 0.0227(12) 0.0425(14) -0.0023(10) -0.0104(12) 0.0065(11)

loop_
_atom_type_symbol
_atom_type_description
_atom_type_scat_dispersion_real
_atom_type_scat_dispersion_imag
_atom_type_scat_source
C C 0.0181 0.0091 'International Tables Vol C Tables 4.2.6.8 and 6.1.1.4'
H H 0.0000 0.0000 'International Tables Vol C Tables 4.2.6.8 and 6.1.1.4'
N N 0.0311 0.0180 'International Tables Vol C Tables 4.2.6.8 and 6.1.1.4'
O O 0.0492 0.0322 'International Tables Vol C Tables 4.2.6.8 and 6.1.1.4'

loop_
_exptl_crystal_face_index_h
_exptl_crystal_face_index_k
_exptl_crystal_face_index_l
_exptl_crystal_face_perp_dist
-2 -4 -4 0.0427
-1 -5 -2 0.0414
1 -5 1 0.0453
3 1 5 0.0745
1 5 -1 0.0342
-3 1 -5 0.0620
0 0 -17 0.0431
0 1 16 0.0327
1 3 -13 0.0481
3 2 -9 0.0773
-3 1 -1 0.0601
-2 -3 12 0.0489
1 -3 13 0.0508
3 -1 -9 0.0755
0 1 -16 0.0426
-1 0 16 0.0335
0 -2 -15 0.0495
1 -4 -8 0.0528
-1 -3 -12 0.0416
2 -4 6 0.0505

loop_
_geom_angle_atom_site_label_1
_geom_angle_atom_site_label_2
_geom_angle_atom_site_label_3
_geom_angle
_geom_angle_site_symmetry_1
_geom_angle_site_symmetry_3
_geom_angle_publ_flag
O1 N1 O2 123.66(18) . . ?
O1 N1 C7 118.14(17) . . ?
O2 N1 C7 118.20(17) . . ?
C3 C1 C2 120.84(17) . . ?
C4 C1 C2 120.52(18) . . ?
C4 C1 C3 118.63(19) . . ?
C1 C2 H2 108.2 . . ?
C1 C2 C5 112.54(16) . . ?
C1 C2 C7 110.91(16) . . ?
C5 C2 H2 108.2 . . ?
C7 C2 H2 108.2 . . ?
C7 C2 C5 108.55(16) . . ?
C1 C3 H3 119.7 . . ?
C8 C3 C1 120.52(19) . . ?
C8 C3 H3 119.7 . . ?
C1 C4 H4 119.6 . . ?
C10 C4 C1 120.8(2) . . ?
C10 C4 H4 119.6 . . ?
C2 C5 H5 109.1 . . ?
C2 C5 C6 111.25(16) . . ?
C6 C5 H5 109.1 . . ?
C11 C5 C2 110.77(17) . . ?
C11 C5 H5 109.1 . . ?
C11 C5 C6 107.52(18) . . ?
C5 C6 H6A 108.9 . . ?
C5 C6 H6B 108.9 . . ?
H6A C6 H6B 107.7 . . ?
C12 C6 C5 113.53(18) . . ?
C12 C6 H6A 108.9 . . ?
C12 C6 H6B 108.9 . . ?
N1 C7 C2 111.86(16) . . ?
N1 C7 H7A 109.2 . . ?
N1 C7 H7B 109.2 . . ?
C2 C7 H7A 109.2 . . ?
C2 C7 H7B 109.2 . . ?
H7A C7 H7B 107.9 . . ?
C3 C8 H8 119.9 . . ?
C9 C8 C3 120.2(2) . . ?
C9 C8 H8 119.9 . . ?
C8 C9 H9 120.1 . . ?
C8 C9 C10 119.9(2) . . ?
C10 C9 H9 120.1 . . ?
C4 C10 H10 120.0 . . ?
C9 C10 C4 120.0(2) . . ?
C9 C10 H10 120.0 . . ?
O3 C11 C5 124.9(2) . . ?
O3 C11 H11 117.5 . . ?
C5 C11 H11 117.5 . . ?
C6 C12 H12A 109.5 . . ?
C6 C12 H12B 109.5 . . ?
C6 C12 H12C 109.5 . . ?
H12A C12 H12B 109.5 . . ?
H12A C12 H12C 109.5 . . ?
H12B C12 H12C 109.5 . . ?

loop_
_geom_bond_atom_site_label_1
_geom_bond_atom_site_label_2
_geom_bond_distance
_geom_bond_site_symmetry_2
_geom_bond_publ_flag
O1 N1 1.221(2) . ?
O2 N1 1.225(2) . ?
O3 C11 1.200(3) . ?
N1 C7 1.491(3) . ?
C1 C2 1.525(3) . ?
C1 C3 1.391(3) . ?
C1 C4 1.390(3) . ?
C2 H2 0.9800 . ?
C2 C5 1.542(3) . ?
C2 C7 1.529(3) . ?
C3 H3 0.9300 . ?
C3 C8 1.390(3) . ?
C4 H4 0.9300 . ?
C4 C10 1.387(3) . ?
C5 H5 0.9800 . ?
C5 C6 1.542(3) . ?
C5 C11 1.502(3) . ?
C6 H6A 0.9700 . ?
C6 H6B 0.9700 . ?
C6 C12 1.518(3) . ?
C7 H7A 0.9700 . ?
C7 H7B 0.9700 . ?
C8 H8 0.9300 . ?
C8 C9 1.380(3) . ?
C9 H9 0.9300 . ?
C9 C10 1.383(3) . ?
C10 H10 0.9300 . ?
C11 H11 0.9300 . ?
C12 H12A 0.9600 . ?
C12 H12B 0.9600 . ?
C12 H12C 0.9600 . ?

loop_
_exptl_oxdiff_crystal_face_indexfrac_h
_exptl_oxdiff_crystal_face_indexfrac_k
_exptl_oxdiff_crystal_face_indexfrac_l
_exptl_oxdiff_crystal_face_x
_exptl_oxdiff_crystal_face_y
_exptl_oxdiff_crystal_face_z
-2.0000 -4.0000 -3.9997 -0.8910 -0.1510 0.3243
-1.0000 -5.0000 -1.9999 -0.9546 -0.1963 -0.0246
1.0000 -5.0000 0.9999 -0.7614 -0.1520 -0.5809
3.0000 1.0000 4.9996 0.4690 0.0795 -0.7806
1.0000 5.0000 -1.0001 0.8973 0.3590 0.0758
-3.0000 1.0000 -4.9996 -0.1296 0.0010 0.9051
-0.0000 0.0000 -16.9999 -0.3246 0.9219 0.2899
0.0000 1.0000 15.9999 0.4752 -0.8275 -0.2106
1.0000 3.0000 -13.0001 0.3288 0.9293 0.1559
3.0000 2.0000 -9.0003 0.3714 0.8790 -0.4796
-3.0000 1.0000 -0.9996 -0.0532 -0.2159 0.8369
-2.0000 -3.0000 12.0002 -0.4158 -0.9785 0.1137
1.0000 -3.0000 12.9998 -0.1929 -0.7223 -0.6610
3.0000 -1.0000 -9.0003 -0.1377 0.7582 -0.6664
-0.0000 1.0000 -15.9999 -0.1358 0.9080 0.3351
-1.0000 -0.0000 16.0001 0.2376 -0.9712 -0.0204
-0.0000 -2.0000 -14.9999 -0.6258 0.7330 0.1313
1.0000 -4.0000 -8.0001 -0.7636 0.3763 -0.3651
-1.0000 -3.0000 -11.9998 -0.8062 0.4265 0.2704
2.0000 -4.0000 5.9997 -0.4283 -0.2795 -0.8564
